data_7058550
loop_
_publ_author_name
'Kaushal, Mani'
'Lobana, Tarlok S.'
'Nim, Lovedeep'
'Bala, Ritu'
'Arora, Daljit S.'
'Garcia-Santos, Isabel'
'Duff, Courtney E.'
'Jasinski, Jerry P.'

_publ_section_title
;
 Synthesis of 2-acetylpyridine-N-substituted thiosemicarbazonates of
 copper(ii) with high antimicrobial activity against methicillin resistant
 S. aureus, K. pneumoniae 1 and C. albicans
;
_journal_issue 29
_journal_name_full 'New Journal of Chemistry'
_journal_page_first 11727
_journal_paper_doi 10.1039/C9NJ01459D
_journal_volume 43
_journal_year 2019
_chemical_formula_moiety 'C10 H13 Br Cu N4 S'
_chemical_formula_sum 'C10 H13 Br Cu N4 S'
_chemical_formula_weight 364.75
_space_group_crystal_system monoclinic
_space_group_IT_number 14
_space_group_name_Hall '-P 2yn'
_space_group_name_H-M_alt 'P 1 21/n 1'
_symmetry_space_group_name_Hall '-P 2yn'
_symmetry_space_group_name_H-M 'P 1 21/n 1'
_atom_sites_solution_hydrogens geom
_atom_sites_solution_primary dual
_audit_creation_date 2018-01-10
_audit_creation_method
;
Olex2 1.2
(compiled 2017.08.10 svn.r3458 for OlexSys, GUI svn.r5381)
;
_audit_update_record
;
2019-02-05 deposited with the CCDC.    2019-06-27 downloaded from the CCDC.
;
_cell_angle_alpha 90
_cell_angle_beta 108.471(4)
_cell_angle_gamma 90
_cell_formula_units_Z 8
_cell_length_a 13.7061(5)
_cell_length_b 14.2341(4)
_cell_length_c 14.1240(5)
_cell_measurement_reflns_used 3507
_cell_measurement_temperature 293(2)
_cell_measurement_theta_max 71.1200
_cell_measurement_theta_min 4.5150
_cell_volume 2613.56(16)
_computing_cell_refinement 'CrysAlisPro (Rigaku OD, 2015)'
_computing_data_collection 'CrysAlisPro (Rigaku OD, 2015)'
_computing_data_reduction 'CrysAlisPro (Rigaku OD, 2015)'
_computing_molecular_graphics 'Olex2 (Dolomanov et al., 2009)'
_computing_publication_material 'Olex2 (Dolomanov et al., 2009)'
_computing_structure_refinement 'ShelXL (Sheldrick, 2015a)'
_computing_structure_solution 'ShelXT (Sheldrick, 2015b)'
_diffrn_ambient_temperature 293(2)
_diffrn_detector 'CCD plate'
_diffrn_detector_area_resol_mean 16.0416
_diffrn_detector_type Eos
_diffrn_measured_fraction_theta_full 0.998
_diffrn_measured_fraction_theta_max 0.980
_diffrn_measurement_details
;
List of Runs (angles in degrees, time in seconds):

  # Type    Start    End  Width  t~exp~   \w     \q     \k     \f   Frames
#--------------------------------------------------------------------------
  1  \w    -46.00  34.00   1.00    1.96    --  -33.50  77.00 -30.00   80
  2  \w    -45.00  32.00   1.00    1.96    --  -33.50  37.00-120.00   77
  3  \w    -46.00  -8.00   1.00    1.96    --  -33.50  77.00  30.00   38
  4  \w    -97.00 -70.00   1.00    1.96    --  -33.50 178.00 -30.00   27
  5  \w     39.00  76.00   1.00    7.84    --  108.00 -30.00  90.00   37
  6  \w     90.00 129.00   1.00    7.84    --  108.00 -30.00  90.00   39
  7  \w     88.00 140.00   1.00    7.84    --  108.00  77.00 120.00   52
  8  \w    151.00 176.00   1.00    7.84    --  108.00  77.00 120.00   25
  9  \w     91.00 177.00   1.00    7.84    --  108.00  30.00 -90.00   86
 10  \w    142.00 168.00   1.00    7.84    --  108.00  30.00-150.00   26
 11  \w     91.00 120.00   1.00    7.84    --  108.00  30.00-150.00   29
 12  \w     71.00 115.00   1.00    7.84    --  108.00 -30.00-180.00   44
 13  \w     84.00 128.00   1.00    7.84    --  108.00 -77.00 -90.00   44
 14  \w     48.00  74.00   1.00    1.96    --   35.23 -99.00 -90.00   26
 15  \w     41.00 121.00   1.00    7.84    --  108.00 -61.00-150.00   80
 16  \w     41.00 116.00   1.00    7.84    --  108.00-111.00  60.00   75
 17  \w   -102.00 -14.00   1.00    1.96    --  -33.50 -37.00  60.00   88
;
_diffrn_measurement_device 'four-circle diffractometer'
_diffrn_measurement_device_type Rigaku-OxfordDiffracti0on
_diffrn_measurement_method '\w scans'
_diffrn_orient_matrix_type 'CrysAlisPro convention (1999,Acta A55,543-557)'
_diffrn_orient_matrix_UB_11 0.1174542000
_diffrn_orient_matrix_UB_12 0.0126815000
_diffrn_orient_matrix_UB_13 0.0429049000
_diffrn_orient_matrix_UB_21 0.0077167000
_diffrn_orient_matrix_UB_22 -0.0022624000
_diffrn_orient_matrix_UB_23 -0.1064424000
_diffrn_orient_matrix_UB_31 -0.0137374000
_diffrn_orient_matrix_UB_32 0.1074897000
_diffrn_orient_matrix_UB_33 -0.0073401000
_diffrn_radiation_monochromator graphite
_diffrn_radiation_probe x-ray
_diffrn_radiation_type CuK\a
_diffrn_radiation_wavelength 1.54184
_diffrn_reflns_av_R_equivalents 0.0293
_diffrn_reflns_av_unetI/netI 0.0360
_diffrn_reflns_Laue_measured_fraction_full 0.998
_diffrn_reflns_Laue_measured_fraction_max 0.980
_diffrn_reflns_limit_h_max 16
_diffrn_reflns_limit_h_min -16
_diffrn_reflns_limit_k_max 17
_diffrn_reflns_limit_k_min -10
_diffrn_reflns_limit_l_max 16
_diffrn_reflns_limit_l_min -17
_diffrn_reflns_number 10315
_diffrn_reflns_point_group_measured_fraction_full 0.998
_diffrn_reflns_point_group_measured_fraction_max 0.980
_diffrn_reflns_theta_full 67.684
_diffrn_reflns_theta_max 71.377
_diffrn_reflns_theta_min 4.533
_diffrn_source 'fine-focus sealed X-ray tube'
_diffrn_source_type 'Enhance (Cu) X-ray Source'
_exptl_absorpt_coefficient_mu 7.297
_exptl_absorpt_correction_T_max 1.00000
_exptl_absorpt_correction_T_min 0.27181
_exptl_absorpt_correction_type multi-scan
_exptl_absorpt_process_details
;
CrysAlisPro 1.171.38.43f (Rigaku Oxford Diffraction, 2015)
Empirical absorption correction using spherical harmonics,
 implemented in SCALE3 ABSPACK scaling algorithm.
;
_exptl_crystal_colour 'dark violet'
_exptl_crystal_colour_modifier dark
_exptl_crystal_colour_primary violet
_exptl_crystal_density_diffrn 1.854
_exptl_crystal_description needle
_exptl_crystal_F_000 1448
_exptl_crystal_size_max 0.28
_exptl_crystal_size_mid 0.12
_exptl_crystal_size_min 0.08
_refine_diff_density_max 2.452
_refine_diff_density_min -0.452
_refine_diff_density_rms 0.133
_refine_ls_extinction_method none
_refine_ls_goodness_of_fit_ref 1.056
_refine_ls_hydrogen_treatment constr
_refine_ls_matrix_type full
_refine_ls_number_parameters 311
_refine_ls_number_reflns 4977
_refine_ls_number_restraints 0
_refine_ls_restrained_S_all 1.056
_refine_ls_R_factor_all 0.0581
_refine_ls_R_factor_gt 0.0489
_refine_ls_shift/su_max 0.001
_refine_ls_shift/su_mean 0.000
_refine_ls_structure_factor_coef Fsqd
_refine_ls_weighting_details 'w=1/[\s^2^(Fo^2^)+(0.0830P)^2^+0.9612P] where P=(Fo^2^+2Fc^2^)/3'
_refine_ls_weighting_scheme calc
_refine_ls_wR_factor_gt 0.1261
_refine_ls_wR_factor_ref 0.1365
_reflns_Friedel_coverage 0.000
_reflns_number_gt 4113
_reflns_number_total 4977
_reflns_threshold_expression 'I > 2\s(I)'
_cod_data_source_file c9nj01459d2.cif
_cod_data_source_block 7
_cod_depositor_comments 'Adding full bibliography for 7058549--7058555.cif.'
_cod_original_cell_volume 2613.55(16)
_cod_database_code 7058550
_shelxl_version_number 2014/6
_chemical_oxdiff_formula 'C10 H11 N4 S Br Cu'
_chemical_oxdiff_usercomment 'Lobana's JPL-249'
_shelx_space_group_comment
;
The symmetry employed for this shelxl refinement is uniquely defined
by the following loop, which should always be used as a source of
symmetry information in preference to the above space-group names.
They are only intended as comments.
;
_shelx_estimated_absorpt_t_max 0.593
_shelx_estimated_absorpt_t_min 0.234
_reflns_odcompleteness_completeness 99.78
_reflns_odcompleteness_iscentric 1
_reflns_odcompleteness_theta 68.13
_olex2_refinement_description
;
1. Fixed Uiso
 At 1.2 times of:
  All C(H) groups, All C(H,H) groups, All N(H) groups
 At 1.5 times of:
  All C(H,H,H) groups
2.a Secondary CH2 refined with riding coordinates:
 C8A(H8AA,H8AB), C8B(H8BA,H8BB)
2.b Aromatic/amide H refined with riding coordinates:
 N4A(H4A), C4A(H4AA), C5A(H5A), C6A(H6A), C7A(H7A), N4B(H4B), C4B(H4BA),
 C5B(H5B), C6B(H6B), C7B(H7B)
2.c Idealised Me refined as rotating group:
 C9A(H9AA,H9AB,H9AC), C10A(H10A,H10B,H10C), C9B(H9BA,H9BB,H9BC), C10B(H10D,
 H10E,H10F)
;
_olex2_exptl_crystal_mounting_method 'Polymer Loop'
_olex2_submission_special_instructions 'No special instructions were received'
_oxdiff_exptl_absorpt_empirical_details
;
Empirical correction (ABSPACK) includes:
- Absorption correction using spherical harmonics
- Frame scaling
;
_oxdiff_exptl_absorpt_empirical_full_max 3.420
_oxdiff_exptl_absorpt_empirical_full_min 0.648

loop_
_space_group_symop_operation_xyz
'x, y, z'
'-x+1/2, y+1/2, -z+1/2'
'-x, -y, -z'
'x-1/2, -y-1/2, z-1/2'

loop_
_atom_site_label
_atom_site_type_symbol
_atom_site_fract_x
_atom_site_fract_y
_atom_site_fract_z
_atom_site_U_iso_or_equiv
_atom_site_adp_type
_atom_site_occupancy
_atom_site_site_symmetry_order
_atom_site_calc_flag
_atom_site_refinement_flags_posn
Br1A Br 0.20144(3) 0.32844(3) 0.20398(4) 0.04597(16) Uani 1 1 d .
Cu1A Cu 0.36933(4) 0.37098(4) 0.30802(4) 0.03176(16) Uani 1 1 d .
S1A S 0.34299(8) 0.52513(7) 0.30373(9) 0.0414(3) Uani 1 1 d .
N1A N 0.4273(3) 0.2413(2) 0.3443(3) 0.0351(7) Uani 1 1 d .
N2A N 0.5143(3) 0.4039(2) 0.3773(2) 0.0319(7) Uani 1 1 d .
N3A N 0.5486(3) 0.4945(2) 0.3900(3) 0.0351(7) Uani 1 1 d .
N4A N 0.4964(3) 0.6464(2) 0.3692(3) 0.0423(8) Uani 1 1 d .
H4A H 0.4481 0.6869 0.3463 0.051 Uiso 1 1 calc R
C1A C 0.4724(3) 0.5555(3) 0.3585(3) 0.0335(8) Uani 1 1 d .
C2A C 0.5780(3) 0.3360(3) 0.4088(3) 0.0327(8) Uani 1 1 d .
C3A C 0.5303(3) 0.2418(3) 0.3899(3) 0.0344(8) Uani 1 1 d .
C4A C 0.5852(4) 0.1587(3) 0.4152(4) 0.0458(10) Uani 1 1 d .
H4AA H 0.6561 0.1598 0.4461 0.055 Uiso 1 1 calc R
C5A C 0.5328(4) 0.0740(3) 0.3935(4) 0.0538(12) Uani 1 1 d .
H5A H 0.5685 0.0175 0.4090 0.065 Uiso 1 1 calc R
C6A C 0.4286(4) 0.0739(3) 0.3493(4) 0.0529(12) Uani 1 1 d .
H6A H 0.3921 0.0177 0.3358 0.063 Uiso 1 1 calc R
C7A C 0.3784(4) 0.1594(3) 0.3249(4) 0.0459(10) Uani 1 1 d .
H7A H 0.3076 0.1594 0.2937 0.055 Uiso 1 1 calc R
C8A C 0.6000(4) 0.6803(3) 0.4179(3) 0.0425(10) Uani 1 1 d .
H8AA H 0.6466 0.6523 0.3866 0.051 Uiso 1 1 calc R
H8AB H 0.6222 0.6617 0.4875 0.051 Uiso 1 1 calc R
C9A C 0.6040(5) 0.7860(4) 0.4105(5) 0.0611(14) Uani 1 1 d .
H9AA H 0.5809 0.8044 0.3415 0.092 Uiso 1 1 calc GR
H9AB H 0.6733 0.8072 0.4412 0.092 Uiso 1 1 calc GR
H9AC H 0.5601 0.8137 0.4440 0.092 Uiso 1 1 calc GR
C10A C 0.6891(3) 0.3494(3) 0.4620(4) 0.0443(10) Uani 1 1 d .
H10A H 0.7052 0.4152 0.4650 0.066 Uiso 1 1 calc GR
H10B H 0.7286 0.3169 0.4271 0.066 Uiso 1 1 calc GR
H10C H 0.7054 0.3249 0.5286 0.066 Uiso 1 1 calc GR
Br1B Br 0.80540(4) 0.49564(3) 0.27277(5) 0.05447(18) Uani 1 1 d .
Cu1B Cu 0.63249(4) 0.53711(4) 0.18526(4) 0.03121(16) Uani 1 1 d .
S1B S 0.66062(8) 0.69067(7) 0.17802(9) 0.0407(2) Uani 1 1 d .
N1B N 0.5725(3) 0.4076(2) 0.1587(2) 0.0325(7) Uani 1 1 d .
N2B N 0.4878(3) 0.5703(2) 0.1149(2) 0.0299(6) Uani 1 1 d .
N3B N 0.4546(3) 0.6603(2) 0.0954(3) 0.0366(7) Uani 1 1 d .
N4B N 0.5076(3) 0.8123(3) 0.1111(3) 0.0443(9) Uani 1 1 d .
H4B H 0.5571 0.8523 0.1264 0.053 Uiso 1 1 calc R
C1B C 0.5310(3) 0.7208(3) 0.1240(3) 0.0358(8) Uani 1 1 d .
C2B C 0.4230(3) 0.5020(3) 0.0892(3) 0.0315(8) Uani 1 1 d .
C3B C 0.4688(3) 0.4081(3) 0.1139(3) 0.0301(7) Uani 1 1 d .
C4B C 0.4136(3) 0.3249(3) 0.0932(3) 0.0382(9) Uani 1 1 d .
H4BA H 0.3427 0.3259 0.0628 0.046 Uiso 1 1 calc R
C5B C 0.4649(4) 0.2403(3) 0.1181(3) 0.0430(10) Uani 1 1 d .
H5B H 0.4288 0.1840 0.1044 0.052 Uiso 1 1 calc R
C6B C 0.5696(4) 0.2401(3) 0.1633(4) 0.0439(10) Uani 1 1 d .
H6B H 0.6054 0.1839 0.1809 0.053 Uiso 1 1 calc R
C7B C 0.6206(4) 0.3253(3) 0.1822(3) 0.0405(9) Uani 1 1 d .
H7B H 0.6915 0.3251 0.2126 0.049 Uiso 1 1 calc R
C8B C 0.4024(4) 0.8474(3) 0.0724(4) 0.0505(11) Uani 1 1 d .
H8BA H 0.3611 0.8187 0.1091 0.061 Uiso 1 1 calc R
H8BB H 0.3733 0.8296 0.0029 0.061 Uiso 1 1 calc R
C9B C 0.3983(6) 0.9509(4) 0.0812(6) 0.0770(19) Uani 1 1 d .
H9BA H 0.4443 0.9793 0.0505 0.115 Uiso 1 1 calc GR
H9BB H 0.4186 0.9682 0.1504 0.115 Uiso 1 1 calc GR
H9BC H 0.3295 0.9724 0.0484 0.115 Uiso 1 1 calc GR
C10B C 0.3107(3) 0.5156(3) 0.0388(3) 0.0419(9) Uani 1 1 d .
H10D H 0.2948 0.5815 0.0359 0.063 Uiso 1 1 calc GR
H10E H 0.2728 0.4835 0.0757 0.063 Uiso 1 1 calc GR
H10F H 0.2921 0.4907 -0.0277 0.063 Uiso 1 1 calc GR

loop_
_atom_site_aniso_label
_atom_site_aniso_U_11
_atom_site_aniso_U_22
_atom_site_aniso_U_33
_atom_site_aniso_U_23
_atom_site_aniso_U_13
_atom_site_aniso_U_12
Br1A 0.0311(2) 0.0357(3) 0.0627(3) -0.00205(19) 0.0030(2) -0.00424(17)
Cu1A 0.0270(3) 0.0241(3) 0.0402(3) 0.0002(2) 0.0050(2) -0.0001(2)
S1A 0.0313(5) 0.0264(5) 0.0579(6) -0.0019(4) 0.0017(4) 0.0042(4)
N1A 0.0324(17) 0.0256(16) 0.0423(17) 0.0011(13) 0.0049(13) -0.0008(13)
N2A 0.0319(16) 0.0220(15) 0.0391(16) -0.0020(13) 0.0072(13) 0.0007(13)
N3A 0.0338(17) 0.0221(16) 0.0458(18) -0.0007(13) 0.0076(14) -0.0010(13)
N4A 0.041(2) 0.0234(16) 0.054(2) -0.0023(15) 0.0033(16) -0.0002(14)
C1A 0.038(2) 0.0239(17) 0.0367(19) -0.0010(15) 0.0082(15) -0.0008(16)
C2A 0.0324(19) 0.0256(18) 0.0369(19) -0.0018(15) 0.0065(15) 0.0007(15)
C3A 0.035(2) 0.0276(19) 0.0361(19) 0.0004(15) 0.0055(15) -0.0015(16)
C4A 0.039(2) 0.032(2) 0.060(3) 0.0025(19) 0.0052(19) 0.0070(18)
C5A 0.055(3) 0.028(2) 0.073(3) 0.004(2) 0.012(2) 0.009(2)
C6A 0.060(3) 0.026(2) 0.068(3) -0.005(2) 0.013(2) -0.008(2)
C7A 0.037(2) 0.035(2) 0.057(3) -0.0017(19) 0.0016(19) -0.0045(18)
C8A 0.045(2) 0.034(2) 0.048(2) -0.0083(18) 0.0137(19) -0.0116(18)
C9A 0.076(4) 0.036(3) 0.074(3) -0.011(2) 0.028(3) -0.018(2)
C10A 0.031(2) 0.032(2) 0.061(3) -0.0023(19) 0.0021(18) 0.0015(17)
Br1B 0.0318(3) 0.0342(3) 0.0824(4) 0.0072(2) -0.0032(2) -0.00065(17)
Cu1B 0.0273(3) 0.0228(3) 0.0395(3) 0.0002(2) 0.0048(2) -0.0003(2)
S1B 0.0345(5) 0.0251(5) 0.0548(6) 0.0007(4) 0.0034(4) -0.0038(4)
N1B 0.0313(16) 0.0245(15) 0.0381(16) 0.0020(13) 0.0059(13) 0.0024(13)
N2B 0.0310(16) 0.0226(15) 0.0352(15) -0.0003(12) 0.0093(12) 0.0016(12)
N3B 0.0332(17) 0.0262(16) 0.0468(18) 0.0010(14) 0.0075(14) 0.0029(14)
N4B 0.045(2) 0.0275(17) 0.056(2) -0.0008(15) 0.0109(17) 0.0018(15)
C1B 0.041(2) 0.0290(19) 0.0375(19) -0.0016(16) 0.0126(16) 0.0047(17)
C2B 0.0286(19) 0.031(2) 0.0327(17) 0.0015(14) 0.0059(14) 0.0015(15)
C3B 0.0322(19) 0.0267(18) 0.0306(17) 0.0032(14) 0.0089(14) 0.0014(15)
C4B 0.035(2) 0.035(2) 0.041(2) 0.0009(17) 0.0078(16) -0.0050(17)
C5B 0.054(3) 0.027(2) 0.046(2) 0.0007(17) 0.013(2) -0.0081(18)
C6B 0.052(3) 0.0254(19) 0.052(2) 0.0037(17) 0.012(2) 0.0087(18)
C7B 0.040(2) 0.028(2) 0.049(2) 0.0033(17) 0.0068(18) 0.0069(17)
C8B 0.051(3) 0.037(2) 0.060(3) 0.004(2) 0.014(2) 0.016(2)
C9B 0.072(4) 0.039(3) 0.116(5) 0.009(3) 0.024(4) 0.025(3)
C10B 0.028(2) 0.041(2) 0.049(2) 0.0012(19) 0.0007(17) 0.0016(17)

loop_
_atom_type_symbol
_atom_type_description
_atom_type_scat_dispersion_real
_atom_type_scat_dispersion_imag
_atom_type_scat_source
C C 0.0181 0.0091 'International Tables Vol C Tables 4.2.6.8 and 6.1.1.4'
H H 0.0000 0.0000 'International Tables Vol C Tables 4.2.6.8 and 6.1.1.4'
Br Br -0.6763 1.2805 'International Tables Vol C Tables 4.2.6.8 and 6.1.1.4'
Cu Cu -1.9646 0.5888 'International Tables Vol C Tables 4.2.6.8 and 6.1.1.4'
N N 0.0311 0.0180 'International Tables Vol C Tables 4.2.6.8 and 6.1.1.4'
S S 0.3331 0.5567 'International Tables Vol C Tables 4.2.6.8 and 6.1.1.4'

loop_
_geom_angle_atom_site_label_1
_geom_angle_atom_site_label_2
_geom_angle_atom_site_label_3
_geom_angle
S1A Cu1A Br1A 96.74(4)
N1A Cu1A Br1A 98.64(10)
N1A Cu1A S1A 164.03(10)
N2A Cu1A Br1A 171.92(10)
N2A Cu1A S1A 84.74(10)
N2A Cu1A N1A 80.64(14)
C1A S1A Cu1A 95.66(14)
C3A N1A Cu1A 112.7(3)
C7A N1A Cu1A 128.3(3)
C7A N1A C3A 118.9(4)
N3A N2A Cu1A 122.7(3)
C2A N2A Cu1A 117.4(3)
C2A N2A N3A 119.9(3)
C1A N3A N2A 112.0(3)
C1A N4A H4A 118.4
C1A N4A C8A 123.1(4)
C8A N4A H4A 118.4
N3A C1A S1A 124.6(3)
N3A C1A N4A 117.4(4)
N4A C1A S1A 118.0(3)
N2A C2A C3A 114.0(4)
N2A C2A C10A 123.7(4)
C3A C2A C10A 122.3(4)
N1A C3A C2A 115.2(4)
N1A C3A C4A 121.2(4)
C4A C3A C2A 123.6(4)
C3A C4A H4AA 120.5
C3A C4A C5A 118.9(4)
C5A C4A H4AA 120.5
C4A C5A H5A 120.2
C6A C5A C4A 119.7(4)
C6A C5A H5A 120.2
C5A C6A H6A 120.7
C5A C6A C7A 118.5(4)
C7A C6A H6A 120.7
N1A C7A C6A 122.7(4)
N1A C7A H7A 118.6
C6A C7A H7A 118.6
N4A C8A H8AA 109.6
N4A C8A H8AB 109.6
N4A C8A C9A 110.5(4)
H8AA C8A H8AB 108.1
C9A C8A H8AA 109.6
C9A C8A H8AB 109.6
C8A C9A H9AA 109.5
C8A C9A H9AB 109.5
C8A C9A H9AC 109.5
H9AA C9A H9AB 109.5
H9AA C9A H9AC 109.5
H9AB C9A H9AC 109.5
C2A C10A H10A 109.5
C2A C10A H10B 109.5
C2A C10A H10C 109.5
H10A C10A H10B 109.5
H10A C10A H10C 109.5
H10B C10A H10C 109.5
S1B Cu1B Br1B 96.26(4)
N1B Cu1B Br1B 98.70(10)
N1B Cu1B S1B 163.81(10)
N2B Cu1B Br1B 178.74(10)
N2B Cu1B S1B 84.42(10)
N2B Cu1B N1B 80.74(13)
C1B S1B Cu1B 95.36(14)
C3B N1B Cu1B 112.9(3)
C7B N1B Cu1B 128.4(3)
C7B N1B C3B 118.7(4)
N3B N2B Cu1B 123.2(3)
C2B N2B Cu1B 117.0(3)
C2B N2B N3B 119.8(3)
C1B N3B N2B 111.8(3)
C1B N4B H4B 118.3
C1B N4B C8B 123.4(4)
C8B N4B H4B 118.3
N3B C1B S1B 125.0(3)
N3B C1B N4B 117.4(4)
N4B C1B S1B 117.6(3)
N2B C2B C3B 114.5(3)
N2B C2B C10B 123.5(4)
C3B C2B C10B 122.0(4)
N1B C3B C2B 114.8(3)
N1B C3B C4B 120.9(4)
C4B C3B C2B 124.3(4)
C3B C4B H4BA 120.3
C5B C4B C3B 119.4(4)
C5B C4B H4BA 120.3
C4B C5B H5B 120.2
C6B C5B C4B 119.5(4)
C6B C5B H5B 120.2
C5B C6B H6B 120.7
C5B C6B C7B 118.6(4)
C7B C6B H6B 120.7
N1B C7B C6B 122.9(4)
N1B C7B H7B 118.6
C6B C7B H7B 118.6
N4B C8B H8BA 109.3
N4B C8B H8BB 109.3
N4B C8B C9B 111.7(5)
H8BA C8B H8BB 108.0
C9B C8B H8BA 109.3
C9B C8B H8BB 109.3
C8B C9B H9BA 109.5
C8B C9B H9BB 109.5
C8B C9B H9BC 109.5
H9BA C9B H9BB 109.5
H9BA C9B H9BC 109.5
H9BB C9B H9BC 109.5
C2B C10B H10D 109.5
C2B C10B H10E 109.5
C2B C10B H10F 109.5
H10D C10B H10E 109.5
H10D C10B H10F 109.5
H10E C10B H10F 109.5

loop_
_geom_bond_atom_site_label_1
_geom_bond_atom_site_label_2
_geom_bond_distance
Br1A Cu1A 2.3829(7)
Cu1A S1A 2.2214(11)
Cu1A N1A 2.010(3)
Cu1A N2A 1.974(3)
S1A C1A 1.750(4)
N1A C3A 1.354(5)
N1A C7A 1.330(6)
N2A N3A 1.364(5)
N2A C2A 1.285(5)
N3A C1A 1.322(5)
N4A H4A 0.8600
N4A C1A 1.331(5)
N4A C8A 1.451(6)
C2A C3A 1.478(5)
C2A C10A 1.481(6)
C3A C4A 1.387(6)
C4A H4AA 0.9300
C4A C5A 1.388(7)
C5A H5A 0.9300
C5A C6A 1.366(8)
C6A H6A 0.9300
C6A C7A 1.387(7)
C7A H7A 0.9300
C8A H8AA 0.9700
C8A H8AB 0.9700
C8A C9A 1.511(7)
C9A H9AA 0.9600
C9A H9AB 0.9600
C9A H9AC 0.9600
C10A H10A 0.9600
C10A H10B 0.9600
C10A H10C 0.9600
Br1B Cu1B 2.3742(7)
Cu1B S1B 2.2276(11)
Cu1B N1B 2.004(3)
Cu1B N2B 1.973(3)
S1B C1B 1.750(4)
N1B C3B 1.360(5)
N1B C7B 1.334(5)
N2B N3B 1.358(5)
N2B C2B 1.289(5)
N3B C1B 1.316(6)
N4B H4B 0.8600
N4B C1B 1.340(6)
N4B C8B 1.458(6)
C2B C3B 1.471(5)
C2B C10B 1.491(6)
C3B C4B 1.386(6)
C4B H4BA 0.9300
C4B C5B 1.381(6)
C5B H5B 0.9300
C5B C6B 1.373(7)
C6B H6B 0.9300
C6B C7B 1.382(6)
C7B H7B 0.9300
C8B H8BA 0.9700
C8B H8BB 0.9700
C8B C9B 1.482(7)
C9B H9BA 0.9600
C9B H9BB 0.9600
C9B H9BC 0.9600
C10B H10D 0.9600
C10B H10E 0.9600
C10B H10F 0.9600

loop_
_geom_hbond_atom_site_label_D
_geom_hbond_atom_site_label_H
_geom_hbond_atom_site_label_A
_geom_hbond_distance_DH
_geom_hbond_distance_HA
_geom_hbond_distance_DA
_geom_hbond_angle_DHA
C7A H7A Br1A 0.93 2.89 3.459(5) 120.9
C7B H7B Br1B 0.93 2.86 3.446(5) 121.8
